data_4029746
loop_
_publ_author_name
'Long, Robert D.'
'Hilliard, Newton P.'
'Chhatre, Suneel A.'
'Timofeeva, Tatiana V.'
'Yakovenko, Andrey A.'
'Dei, Daniel K.'
'Mensah, Enoch A.'

_publ_section_title
;
 Comparison of zwitterionic N-alkylaminomethanesulfonic acids to related
 compounds in the Good buffer series.
;
_journal_name_full 'Beilstein journal of organic chemistry'
_journal_page_first 31
_journal_paper_doi 10.3762/bjoc.6.31
_journal_volume 6
_journal_year 2010
_chemical_formula_moiety 'C7 H16 N2 O4 S'
_chemical_formula_sum 'C7 H16 N2 O4 S'
_chemical_formula_weight 224.28
_chemical_melting_point 185
_chemical_name_common HEPMS
_chemical_name_systematic
;
N-(2-Hydroxyethyl)piperazine-N'-methanesulfonic acid
;
_space_group_IT_number 2
_symmetry_cell_setting triclinic
_symmetry_space_group_name_Hall '-P 1'
_symmetry_space_group_name_H-M 'P -1'
_atom_sites_solution_hydrogens geom
_atom_sites_solution_primary direct
_atom_sites_solution_secondary difmap
_audit_creation_method SHELXL-97
_cell_angle_alpha 75.0500(10)
_cell_angle_beta 74.9590(10)
_cell_angle_gamma 79.4910(10)
_cell_formula_units_Z 2
_cell_length_a 5.7353(5)
_cell_length_b 8.6076(7)
_cell_length_c 10.9633(9)
_cell_measurement_temperature 298(2)
_cell_volume 501.11(7)
_computing_structure_refinement 'SHELXL-97 (Sheldrick, 1997)'
_computing_structure_solution 'SHELXS-97 (Sheldrick, 1990)'
_diffrn_ambient_temperature 298(2)
_diffrn_measured_fraction_theta_full 0.985
_diffrn_measured_fraction_theta_max 0.985
_diffrn_radiation_monochromator graphite
_diffrn_radiation_source 'fine-focus sealed tube'
_diffrn_radiation_type MoK\a
_diffrn_radiation_wavelength 0.71073
_diffrn_reflns_av_R_equivalents 0.0153
_diffrn_reflns_av_sigmaI/netI 0.0207
_diffrn_reflns_limit_h_max 7
_diffrn_reflns_limit_h_min -7
_diffrn_reflns_limit_k_max 11
_diffrn_reflns_limit_k_min -11
_diffrn_reflns_limit_l_max 14
_diffrn_reflns_limit_l_min -14
_diffrn_reflns_number 5387
_diffrn_reflns_theta_full 28.99
_diffrn_reflns_theta_max 28.99
_diffrn_reflns_theta_min 2.47
_exptl_absorpt_coefficient_mu 0.316
_exptl_absorpt_correction_T_max 0.9844
_exptl_absorpt_correction_T_min 0.9112
_exptl_absorpt_correction_type multi-scan
_exptl_crystal_density_diffrn 1.486
_exptl_crystal_density_method 'not measured'
_exptl_crystal_F_000 240
_exptl_crystal_size_max 0.30
_exptl_crystal_size_mid 0.10
_exptl_crystal_size_min 0.05
_refine_diff_density_max 0.344
_refine_diff_density_min -0.334
_refine_diff_density_rms 0.045
_refine_ls_extinction_method none
_refine_ls_goodness_of_fit_ref 1.002
_refine_ls_hydrogen_treatment mixed
_refine_ls_matrix_type full
_refine_ls_number_parameters 191
_refine_ls_number_reflns 2618
_refine_ls_number_restraints 0
_refine_ls_restrained_S_all 1.002
_refine_ls_R_factor_all 0.0380
_refine_ls_R_factor_gt 0.0325
_refine_ls_shift/su_max 0.000
_refine_ls_shift/su_mean 0.000
_refine_ls_structure_factor_coef Fsqd
_refine_ls_weighting_details 'calc w=1/[\s^2^(Fo^2^)+(0.0365P)^2^+0.1960P] where P=(Fo^2^+2Fc^2^)/3'
_refine_ls_weighting_scheme calc
_refine_ls_wR_factor_gt 0.0780
_refine_ls_wR_factor_ref 0.0815
_reflns_number_gt 2311
_reflns_number_total 2618
_reflns_threshold_expression >2sigma(I)
_cod_data_source_file 1860-5397-6-31-S3.cif
_cod_data_source_block hepms
_cod_depositor_comments
;
The following automatic conversions were performed:

'_symmetry_cell_setting' value 'Triclinic' changed to 'triclinic'
according to
/usr/data/users/saulius/automatic-downloads/retrospective/Beilstein/lib/dictionaries/cif_core.dic
dictionary named 'cif_core.dic' version 2.4.2 from
2011-04-26.

'_exptl_absorpt_correction_type' value 'Multi-scan'
changed to 'multi-scan' according to
/usr/data/users/saulius/automatic-downloads/retrospective/Beilstein/lib/dictionaries/cif_core.dic
dictionary named 'cif_core.dic' version 2.4.2 from 2011-04-26.

Automatic conversion script
Id: cif_fix_values 2281 2013-09-26 08:29:07Z andrius 
;
_cod_database_code 4029746

loop_
_symmetry_equiv_pos_as_xyz
'x, y, z'
'-x, -y, -z'

loop_
_atom_site_label
_atom_site_type_symbol
_atom_site_fract_x
_atom_site_fract_y
_atom_site_fract_z
_atom_site_U_iso_or_equiv
_atom_site_adp_type
_atom_site_occupancy
_atom_site_symmetry_multiplicity
_atom_site_calc_flag
S1 S 0.32148(5) 0.20640(4) 0.69678(3) 0.02844(10) Uani 1 1 d
O1 O 0.2355(2) 0.27414(16) 0.81157(11) 0.0519(3) Uani 1 1 d
O2 O 0.2580(2) 0.04335(13) 0.71809(12) 0.0473(3) Uani 1 1 d
O3 O 0.57784(17) 0.21561(14) 0.64200(10) 0.0408(2) Uani 1 1 d
O4 O 0.8133(3) 0.32607(18) -0.01593(14) 0.0587(4) Uani 1 1 d
H1O H 0.934(4) 0.311(3) -0.060(2) 0.064(7) Uiso 1 1 d
C1 C 0.1523(2) 0.33489(16) 0.58218(13) 0.0292(3) Uani 1 1 d
H1B H 0.170(3) 0.445(2) 0.5818(16) 0.037(4) Uiso 1 1 d
H1A H -0.013(3) 0.3174(19) 0.6200(16) 0.034(4) Uiso 1 1 d
C2 C 0.4556(3) 0.35085(19) 0.37622(13) 0.0336(3) Uani 1 1 d
H2B H 0.486(3) 0.447(2) 0.3863(17) 0.045(5) Uiso 1 1 d
H2A H 0.577(3) 0.265(2) 0.4018(17) 0.043(5) Uiso 1 1 d
C3 C 0.4684(3) 0.37130(18) 0.23378(13) 0.0360(3) Uani 1 1 d
H3B H 0.619(4) 0.394(2) 0.1841(18) 0.045(5) Uiso 1 1 d
H3A H 0.350(3) 0.459(2) 0.2060(18) 0.045(5) Uiso 1 1 d
C4 C 0.1661(2) 0.18180(19) 0.29090(13) 0.0338(3) Uani 1 1 d
H4B H 0.138(4) 0.083(2) 0.2752(18) 0.049(5) Uiso 1 1 d
H4A H 0.054(3) 0.271(2) 0.2628(17) 0.044(5) Uiso 1 1 d
C5 C 0.1594(2) 0.16550(16) 0.43228(13) 0.0290(3) Uani 1 1 d
H5B H 0.270(3) 0.0713(19) 0.4596(15) 0.031(4) Uiso 1 1 d
H5A H -0.002(3) 0.147(2) 0.4829(16) 0.037(4) Uiso 1 1 d
C6 C 0.4221(3) 0.2347(2) 0.06747(13) 0.0398(3) Uani 1 1 d
H6B H 0.350(3) 0.341(2) 0.0361(17) 0.044(5) Uiso 1 1 d
H6A H 0.324(3) 0.158(2) 0.0675(18) 0.047(5) Uiso 1 1 d
C7 C 0.6758(3) 0.2024(2) -0.01026(15) 0.0457(4) Uani 1 1 d
H7B H 0.751(4) 0.100(3) 0.027(2) 0.059(6) Uiso 1 1 d
H7A H 0.656(4) 0.203(2) -0.092(2) 0.055(5) Uiso 1 1 d
N1 N 0.21577(19) 0.31417(12) 0.45137(10) 0.0271(2) Uani 1 1 d
N2 N 0.4100(2) 0.22071(14) 0.20897(10) 0.0287(2) Uani 1 1 d
H1N H 0.516(3) 0.141(2) 0.2313(16) 0.037(4) Uiso 1 1 d

loop_
_atom_site_aniso_label
_atom_site_aniso_U_11
_atom_site_aniso_U_22
_atom_site_aniso_U_33
_atom_site_aniso_U_23
_atom_site_aniso_U_13
_atom_site_aniso_U_12
S1 0.02462(16) 0.03328(18) 0.02647(15) -0.00637(11) -0.00607(11) -0.00103(11)
O1 0.0443(6) 0.0797(9) 0.0344(5) -0.0263(6) -0.0069(5) 0.0026(6)
O2 0.0495(6) 0.0335(6) 0.0588(7) 0.0068(5) -0.0269(5) -0.0079(5)
O3 0.0247(5) 0.0535(6) 0.0422(6) -0.0104(5) -0.0062(4) -0.0023(4)
O4 0.0425(7) 0.0755(10) 0.0557(8) -0.0272(7) 0.0076(6) -0.0104(6)
C1 0.0275(6) 0.0266(6) 0.0327(6) -0.0086(5) -0.0081(5) 0.0040(5)
C2 0.0366(7) 0.0368(7) 0.0299(6) -0.0056(5) -0.0050(5) -0.0173(6)
C3 0.0442(8) 0.0337(7) 0.0296(6) -0.0003(5) -0.0063(6) -0.0164(6)
C4 0.0296(6) 0.0400(8) 0.0354(7) -0.0090(6) -0.0091(5) -0.0097(5)
C5 0.0283(6) 0.0270(6) 0.0316(6) -0.0049(5) -0.0045(5) -0.0087(5)
C6 0.0435(8) 0.0510(9) 0.0274(6) -0.0066(6) -0.0131(6) -0.0076(7)
C7 0.0522(9) 0.0522(10) 0.0304(7) -0.0118(6) -0.0073(6) 0.0002(7)
N1 0.0286(5) 0.0231(5) 0.0293(5) -0.0045(4) -0.0070(4) -0.0032(4)
N2 0.0292(5) 0.0307(6) 0.0264(5) -0.0034(4) -0.0092(4) -0.0039(4)

loop_
_atom_type_symbol
_atom_type_description
_atom_type_scat_dispersion_real
_atom_type_scat_dispersion_imag
_atom_type_scat_source
C C 0.0033 0.0016 'International Tables Vol C Tables 4.2.6.8 and 6.1.1.4'
H H 0.0000 0.0000 'International Tables Vol C Tables 4.2.6.8 and 6.1.1.4'
O O 0.0106 0.0060 'International Tables Vol C Tables 4.2.6.8 and 6.1.1.4'
S S 0.1246 0.1234 'International Tables Vol C Tables 4.2.6.8 and 6.1.1.4'
N N 0.0061 0.0033 'International Tables Vol C Tables 4.2.6.8 and 6.1.1.4'

loop_
_geom_angle_atom_site_label_1
_geom_angle_atom_site_label_2
_geom_angle_atom_site_label_3
_geom_angle
O3 S1 O1 112.15(7)
O3 S1 O2 112.30(7)
O1 S1 O2 112.90(8)
O3 S1 C1 108.45(6)
O1 S1 C1 104.23(7)
O2 S1 C1 106.20(6)
N1 C1 S1 118.75(9)
N1 C2 C3 110.11(11)
N2 C3 C2 110.25(11)
N2 C4 C5 110.54(10)
N1 C5 C4 109.91(11)
C7 C6 N2 113.48(12)
O4 C7 C6 109.80(14)
C1 N1 C2 116.63(10)
C1 N1 C5 116.20(10)
C2 N1 C5 111.32(11)
C4 N2 C3 109.60(11)
C4 N2 C6 111.43(10)
C3 N2 C6 112.29(11)

loop_
_geom_bond_atom_site_label_1
_geom_bond_atom_site_label_2
_geom_bond_distance
S1 O3 1.4451(10)
S1 O1 1.4555(11)
S1 O2 1.4595(11)
S1 C1 1.8077(13)
O4 C7 1.416(2)
C1 N1 1.4347(16)
C2 N1 1.4516(17)
C2 C3 1.5095(19)
C3 N2 1.5015(18)
C4 N2 1.4962(17)
C4 C5 1.5108(19)
C5 N1 1.4526(16)
C6 C7 1.500(2)
C6 N2 1.5088(17)
